data_2008858
loop_
_publ_author_name
'Komen, Raymond P.'
'Miskelly, Gordon M.'
'Oliver, Allen'
'Rickard, Clifton E. F.'

_publ_section_title
;Aqua[9-(1,8-diazafluoren-9-ylidene)amino-1,8-diazafluorenato]hydroxo(urea)zinc(II)
 urea solvate
;
_journal_issue 8
_journal_name_full 'Acta Crystallographica Section C'
_journal_page_first 1213
_journal_page_last 1215
_journal_paper_doi 10.1107/S0108270199005995
_journal_volume 55
_journal_year 1999
_chemical_formula_iupac '[Zn (C22 H12 N5) (O1 H1) (C1 H4 N2 O1) (H2 O1)], C1 H4 N2 O1'
_chemical_formula_moiety 'C23 H19 N7 O3 Zn, C1 H4 N2 O1'
_chemical_formula_sum 'C24 H23 N9 O4 Zn'
_chemical_formula_weight 566.88
_chemical_name_systematic
;
Aqua(urea)hydroxo[9-(1,8-diaza-fluoren-9-ylidene)amino-1,8-
diazafluorenato]zinc(II) Urea Solvate.
;
_space_group_IT_number 14
_symmetry_cell_setting monoclinic
_symmetry_space_group_name_Hall '-P 2ybc'
_symmetry_space_group_name_H-M 'P 1 21/c 1'
_audit_creation_method SHELXL-97
_cell_angle_alpha 90.00
_cell_angle_beta 101.3580(10)
_cell_angle_gamma 90.00
_cell_formula_units_Z 4
_cell_length_a 7.8637(3)
_cell_length_b 16.0133(5)
_cell_length_c 17.9513(6)
_cell_measurement_reflns_used 7979
_cell_measurement_temperature 203(2)
_cell_measurement_theta_max 25
_cell_measurement_theta_min 2
_cell_volume 2216.23(13)
_computing_cell_refinement SMART
_computing_data_collection 'SMART (Siemens, 1995)'
_computing_data_reduction 'SAINT  (Siemens, 1995)'
_computing_molecular_graphics 'SHELXTL (Siemens, 1994)'
_computing_publication_material SHELXL97
_computing_structure_refinement 'SHELXL97 Sheldrick, (1997)'
_computing_structure_solution 'SHELXS86 (Sheldrick, 1990)'
_diffrn_ambient_temperature 203(2)
_diffrn_measured_fraction_theta_full 0.959
_diffrn_measured_fraction_theta_max 0.959
_diffrn_measurement_device_type 'Siemens SMART'
_diffrn_measurement_method 'Area-detector \w scans'
_diffrn_radiation_monochromator graphite
_diffrn_radiation_source 'fine-focus sealed tube'
_diffrn_radiation_type MoK\a
_diffrn_radiation_wavelength 0.71073
_diffrn_reflns_av_R_equivalents 0.041
_diffrn_reflns_av_sigmaI/netI 0.0437
_diffrn_reflns_limit_h_max 9
_diffrn_reflns_limit_h_min -9
_diffrn_reflns_limit_k_max 19
_diffrn_reflns_limit_k_min 0
_diffrn_reflns_limit_l_max 21
_diffrn_reflns_limit_l_min 0
_diffrn_reflns_number 13135
_diffrn_reflns_theta_full 25.00
_diffrn_reflns_theta_max 25
_diffrn_reflns_theta_min 1.72
_diffrn_standards_decay_% 0
_exptl_absorpt_coefficient_mu 1.165
_exptl_absorpt_correction_T_max 0.836
_exptl_absorpt_correction_T_min 0.809
_exptl_absorpt_correction_type 'multi-scan (Blessing, 1995)'
_exptl_crystal_colour Purple
_exptl_crystal_density_diffrn 1.687
_exptl_crystal_density_method 'not measured'
_exptl_crystal_description Prism
_exptl_crystal_F_000 1168
_exptl_crystal_size_max 0.19
_exptl_crystal_size_mid 0.19
_exptl_crystal_size_min 0.16
_refine_diff_density_max 1.196
_refine_diff_density_min -0.925
_refine_ls_extinction_method none
_refine_ls_goodness_of_fit_ref 1.054
_refine_ls_hydrogen_treatment mixed
_refine_ls_matrix_type full
_refine_ls_number_parameters 349
_refine_ls_number_reflns 3895
_refine_ls_number_restraints 2
_refine_ls_restrained_S_all 1.054
_refine_ls_R_factor_all 0.073
_refine_ls_R_factor_gt 0.058
_refine_ls_shift/su_max 0.046
_refine_ls_shift/su_mean 0.002
_refine_ls_structure_factor_coef Fsqd
_refine_ls_weighting_details 'w = 1/[\s^2^(Fo^2^)+(0.0943P)^2^+5.2895P] where P = (Fo^2^+2Fc^2^)/3'
_refine_ls_weighting_scheme calc
_refine_ls_wR_factor_ref 0.168
_reflns_number_gt 3162
_reflns_number_total 3895
_reflns_threshold_expression I>2\s(I)
_cod_data_source_file ta1244.cif
_cod_data_source_block zndfo
_cod_depositor_comments
;
The following automatic conversions were performed:
'_symmetry_cell_setting' value 'Monoclinic' changed to 'monoclinic'
according to '/home/saulius/struct/CIF-dictionaries/cif_core.dic'
dictionary named 'cif_core.dic' version 2.4.1 from 2010-06-29.

Automatic conversion script
Id: cif_fix_enum 1527 2010-12-29 10:47:43Z saulius 

The following automatic conversions were performed:

'_symmetry_cell_setting' value 'Monoclinic' changed to 'monoclinic'
according to /home/saulius/struct/CIF-dictionaries/cif_core.dic
dictionary named 'cif_core.dic' version 2.4.1 from 2010-06-29.

Automatic conversion script
Id: cif_fix_values 1715 2011-07-08 13:25:40Z adriana 

The following automatic conversions were performed:

'_refine_ls_weighting_scheme' value 'calc w =
1/[\s^2^(Fo^2^)+(0.0943P)^2^+5.2895P] where P = (Fo^2^+2Fc^2^)/3' was
changed to 'calc'. New tag '_refine_ls_weighting_details' was
created. The value of the new tag was set to 'w =
1/[\s^2^(Fo^2^)+(0.0943P)^2^+5.2895P] where P = (Fo^2^+2Fc^2^)/3'.

Automatic conversion script
Id: cif_fix_values 3143 2015-03-26 13:38:13Z robertas 
;
_cod_original_sg_symbol_H-M 'P 21/c'
_cod_database_code 2008858

loop_
_symmetry_equiv_pos_as_xyz
'x, y, z'
'-x, y+1/2, -z+1/2'
'-x, -y, -z'
'x, -y-1/2, z-1/2'

loop_
_atom_site_label
_atom_site_fract_x
_atom_site_fract_y
_atom_site_fract_z
_atom_site_U_iso_or_equiv
_atom_site_adp_type
_atom_site_calc_flag
_atom_site_refinement_flags
_atom_site_occupancy
_atom_site_disorder_assembly
_atom_site_disorder_group
_atom_site_type_symbol
Zn 0.24755(6) 0.07960(3) 0.76330(3) 0.0281(2) Uani d . 1 . . Zn
O1 0.4253(4) 0.1070(2) 0.85938(19) 0.0369(8) Uani d . 1 . . O
H1A 0.4985 0.0691 0.8679 0.044 Uiso calc R 1 . . H
O2 0.0492(4) 0.0766(2) 0.8302(2) 0.0339(8) Uani d D 1 . . O
H2A 0.050(7) 0.062(3) 0.8751(16) 0.041 Uiso d D 1 . . H
H2B -0.044(4) 0.060(3) 0.805(3) 0.041 Uiso d D 1 . . H
O3 0.4433(5) 0.0861(2) 0.6892(2) 0.0440(9) Uani d . 1 . . O
N1 0.2664(5) -0.0548(2) 0.7603(2) 0.0287(9) Uani d . 1 . . N
N2 0.0530(5) 0.0524(2) 0.6598(2) 0.0255(8) Uani d . 1 . . N
N3 0.1801(5) 0.2037(2) 0.7240(2) 0.0277(8) Uani d . 1 . . N
N4 -0.1883(5) -0.0669(2) 0.5316(2) 0.0276(8) Uani d . 1 . . N
N5 -0.2473(5) 0.0972(2) 0.5094(2) 0.0289(9) Uani d . 1 . . N
C1 0.3632(6) -0.1134(3) 0.8038(3) 0.0328(11) Uani d . 1 . . C
H1B 0.4460 -0.0960 0.8461 0.039 Uiso calc R 1 . . H
C2 0.3444(6) -0.1989(3) 0.7878(3) 0.0349(11) Uani d . 1 . . C
H2C 0.4164 -0.2373 0.8186 0.042 Uiso calc R 1 . . H
C3 0.2199(6) -0.2277(3) 0.7266(3) 0.0335(11) Uani d . 1 . . C
H3B 0.2054 -0.2851 0.7161 0.040 Uiso calc R 1 . . H
C4 0.1183(6) -0.1681(3) 0.6820(3) 0.0276(10) Uani d . 1 . . C
C5 -0.0193(6) -0.1695(3) 0.6138(3) 0.0283(10) Uani d . 1 . . C
C6 -0.1050(6) -0.2341(3) 0.5700(3) 0.0321(11) Uani d . 1 . . C
H6A -0.0790 -0.2902 0.5829 0.039 Uiso calc R 1 . . H
C7 -0.2304(6) -0.2136(3) 0.5064(3) 0.0334(11) Uani d . 1 . . C
H7A -0.2895 -0.2561 0.4757 0.040 Uiso calc R 1 . . H
C8 -0.2687(6) -0.1300(3) 0.4881(3) 0.0306(10) Uani d . 1 . . C
H8A -0.3523 -0.1173 0.4445 0.037 Uiso calc R 1 . . H
C9 -0.0669(6) -0.0856(3) 0.5935(3) 0.0257(9) Uani d . 1 . . C
C10 0.0361(5) -0.0291(3) 0.6479(2) 0.0256(9) Uani d . 1 . . C
C11 0.1478(6) -0.0833(3) 0.7008(3) 0.0274(10) Uani d . 1 . . C
C12 0.2387(6) 0.2808(3) 0.7449(3) 0.0310(10) Uani d . 1 . . C
H12A 0.3263 0.2860 0.7886 0.037 Uiso calc R 1 . . H
C13 0.1784(6) 0.3523(3) 0.7063(3) 0.0357(11) Uani d . 1 . . C
H13A 0.2257 0.4044 0.7235 0.043 Uiso calc R 1 . . H
C14 0.0459(6) 0.3479(3) 0.6411(3) 0.0325(11) Uani d . 1 . . C
H14A 0.0033 0.3961 0.6138 0.039 Uiso calc R 1 . . H
C15 -0.0188(6) 0.2695(3) 0.6188(3) 0.0284(10) Uani d . 1 . . C
C16 -0.1501(6) 0.2351(3) 0.5561(3) 0.0279(10) Uani d . 1 . . C
C17 -0.2646(6) 0.2735(3) 0.4976(3) 0.0327(11) Uani d . 1 . . C
H17A -0.2702 0.3320 0.4932 0.039 Uiso calc R 1 . . H
C18 -0.3716(6) 0.2220(3) 0.4453(3) 0.0365(11) Uani d . 1 . . C
H18A -0.4532 0.2459 0.4058 0.044 Uiso calc R 1 . . H
C19 -0.3576(6) 0.1361(3) 0.4518(3) 0.0324(10) Uani d . 1 . . C
H19A -0.4274 0.1030 0.4146 0.039 Uiso calc R 1 . . H
C20 -0.1452(5) 0.1472(3) 0.5611(2) 0.0264(9) Uani d . 1 . . C
C21 -0.0165(5) 0.1217(3) 0.6274(3) 0.0266(9) Uani d . 1 . . C
C22 0.0550(5) 0.1996(3) 0.6613(3) 0.0254(9) Uani d . 1 . . C
N6 0.6816(5) 0.0594(2) 0.7677(2) 0.0267(8) Uani d . 1 . . N
H6B 0.7826 0.0353 0.7789 0.032 Uiso calc R 1 . . H
H6C 0.6445 0.0893 0.8017 0.032 Uiso calc R 1 . . H
N7 0.6391(5) 0.0102(3) 0.6555(2) 0.0396(10) Uani d . 1 . . N
H7B 0.7397 -0.0143 0.6657 0.047 Uiso calc R 1 . . H
H7C 0.5736 0.0051 0.6107 0.047 Uiso calc R 1 . . H
C23 0.5906(5) 0.0512(2) 0.7034(2) 0.0182(8) Uani d . 1 . . C
O4 0.7174(6) 0.0025(3) 0.9221(2) 0.0580(11) Uani d . 1 . . O
N8 0.8083(7) 0.0116(3) 1.0422(3) 0.0599(16) Uani d . 1 . . N
H8B 0.8085 -0.0067 1.0879 0.072 Uiso calc R 1 . . H
H8C 0.8670 0.0562 1.0358 0.072 Uiso calc R 1 . . H
N9 0.6438(7) -0.0881(3) 0.9983(3) 0.0499(13) Uani d . 1 . . N
H9A 0.6461 -0.1052 1.0445 0.060 Uiso calc R 1 . . H
H9B 0.5839 -0.1153 0.9601 0.060 Uiso calc R 1 . . H
C24 0.7254(6) -0.0252(3) 0.9871(2) 0.0291(10) Uani d . 1 . . C

loop_
_atom_site_aniso_label
_atom_site_aniso_U_11
_atom_site_aniso_U_22
_atom_site_aniso_U_33
_atom_site_aniso_U_12
_atom_site_aniso_U_13
_atom_site_aniso_U_23
Zn 0.0213(3) 0.0296(3) 0.0279(3) 0.0009(2) -0.0082(2) -0.0015(2)
O1 0.0249(17) 0.0387(18) 0.039(2) 0.0029(14) -0.0128(14) -0.0055(15)
O2 0.0256(17) 0.042(2) 0.0313(19) -0.0017(14) -0.0017(15) 0.0002(15)
O3 0.0282(19) 0.066(2) 0.034(2) 0.0117(17) -0.0032(15) 0.0110(17)
N1 0.0220(19) 0.0283(19) 0.032(2) 0.0031(15) -0.0047(16) 0.0005(16)
N2 0.0197(18) 0.0278(19) 0.0252(19) 0.0012(15) -0.0045(15) -0.0008(15)
N3 0.0202(19) 0.0291(19) 0.031(2) 0.0016(15) -0.0017(16) -0.0023(16)
N4 0.0222(19) 0.032(2) 0.025(2) -0.0021(15) -0.0023(16) -0.0028(16)
N5 0.0202(19) 0.033(2) 0.029(2) 0.0002(16) -0.0050(16) 0.0007(16)
C1 0.022(2) 0.040(3) 0.032(3) 0.003(2) -0.0065(19) 0.003(2)
C2 0.028(2) 0.036(3) 0.039(3) 0.006(2) 0.000(2) 0.008(2)
C3 0.033(3) 0.026(2) 0.042(3) 0.001(2) 0.008(2) 0.002(2)
C4 0.026(2) 0.026(2) 0.029(2) 0.0006(18) 0.0005(19) 0.0012(18)
C5 0.023(2) 0.032(2) 0.029(2) -0.0001(18) 0.0018(19) -0.0001(19)
C6 0.026(2) 0.031(2) 0.038(3) -0.0013(19) 0.004(2) -0.002(2)
C7 0.026(2) 0.036(3) 0.036(3) -0.008(2) 0.000(2) -0.008(2)
C8 0.023(2) 0.037(3) 0.030(2) -0.0011(19) -0.0006(19) -0.003(2)
C9 0.019(2) 0.030(2) 0.026(2) -0.0001(17) 0.0000(18) -0.0027(18)
C10 0.021(2) 0.027(2) 0.027(2) 0.0024(17) -0.0024(18) -0.0034(18)
C11 0.021(2) 0.030(2) 0.028(2) 0.0022(18) -0.0014(19) 0.0007(18)
C12 0.021(2) 0.034(3) 0.035(3) -0.0034(18) -0.0035(19) -0.006(2)
C13 0.032(3) 0.030(2) 0.041(3) -0.007(2) -0.001(2) -0.007(2)
C14 0.025(2) 0.030(2) 0.040(3) 0.0033(19) -0.002(2) 0.001(2)
C15 0.021(2) 0.030(2) 0.032(2) 0.0043(18) -0.0003(19) 0.0011(19)
C16 0.023(2) 0.030(2) 0.029(2) 0.0026(18) -0.0002(19) 0.0023(19)
C17 0.028(2) 0.032(2) 0.035(3) 0.0062(19) -0.002(2) 0.002(2)
C18 0.023(2) 0.044(3) 0.037(3) 0.006(2) -0.007(2) 0.004(2)
C19 0.019(2) 0.043(3) 0.030(2) 0.002(2) -0.0062(18) 0.001(2)
C20 0.018(2) 0.031(2) 0.027(2) 0.0006(18) -0.0036(18) 0.0003(18)
C21 0.019(2) 0.029(2) 0.029(2) 0.0006(17) -0.0033(18) -0.0005(18)
C22 0.016(2) 0.029(2) 0.028(2) 0.0032(17) -0.0011(18) 0.0001(18)
N6 0.0138(17) 0.039(2) 0.023(2) 0.0079(15) -0.0076(15) -0.0017(15)
N7 0.023(2) 0.059(3) 0.033(2) 0.0090(19) -0.0034(18) -0.013(2)
C23 0.0090(18) 0.0200(19) 0.023(2) 0.0004(15) -0.0037(16) 0.0041(16)
O4 0.058(3) 0.066(3) 0.045(2) 0.016(2) -0.003(2) 0.009(2)
N8 0.081(4) 0.048(3) 0.036(3) -0.031(3) -0.026(3) 0.010(2)
N9 0.069(3) 0.047(3) 0.027(2) -0.019(2) -0.008(2) -0.0072(19)
C24 0.032(2) 0.029(2) 0.020(2) 0.005(2) -0.0089(19) 0.0033(18)

loop_
_atom_type_symbol
_atom_type_description
_atom_type_scat_dispersion_real
_atom_type_scat_dispersion_imag
_atom_type_scat_source
C C 0.0033 0.0016 'International Tables Vol C Tables 4.2.6.8 and 6.1.1.4'
H H 0.0000 0.0000 'International Tables Vol C Tables 4.2.6.8 and 6.1.1.4'
N N 0.0061 0.0033 'International Tables Vol C Tables 4.2.6.8 and 6.1.1.4'
O O 0.0106 0.0060 'International Tables Vol C Tables 4.2.6.8 and 6.1.1.4'
Zn Zn 0.2839 1.4301 'International Tables Vol C Tables 4.2.6.8 and 6.1.1.4'

loop_
_geom_angle_atom_site_label_1
_geom_angle_atom_site_label_2
_geom_angle_atom_site_label_3
_geom_angle
_geom_angle_publ_flag
O1 Zn N3 99.39(14) ?
O1 Zn O2 89.09(14) ?
N3 Zn O2 92.56(14) ?
O1 Zn N1 101.31(14) ?
N3 Zn N1 158.63(14) ?
O2 Zn N1 93.02(14) ?
O1 Zn N2 178.85(13) ?
N3 Zn N2 79.62(14) ?
O2 Zn N2 90.38(13) ?
N1 Zn N2 79.73(14) ?
O1 Zn O3 93.20(14) ?
N3 Zn O3 85.16(14) ?
O2 Zn O3 177.00(12) ?
N1 Zn O3 88.43(14) ?
N2 Zn O3 87.29(13) ?
C23 O3 Zn 125.0(3) y
C11 N1 C1 116.3(4) ?
C11 N1 Zn 108.4(3) ?
C1 N1 Zn 135.2(3) ?
C21 N2 C10 137.4(4) y
C21 N2 Zn 111.3(3) ?
C10 N2 Zn 111.2(3) ?
C22 N3 C12 115.6(4) ?
C22 N3 Zn 108.9(3) ?
C12 N3 Zn 135.3(3) ?
C9 N4 C8 118.9(4) ?
C20 N5 C19 116.8(4) ?
N1 C1 C2 122.3(4) ?
C3 C2 C1 120.9(4) ?
C4 C3 C2 117.3(4) ?
C3 C4 C11 118.3(4) ?
C3 C4 C5 135.7(4) ?
C11 C4 C5 106.0(4) ?
C6 C5 C9 118.9(4) ?
C6 C5 C4 132.8(4) ?
C9 C5 C4 108.2(4) ?
C5 C6 C7 118.3(4) ?
C6 C7 C8 120.3(4) ?
N4 C8 C7 121.6(4) ?
N4 C9 C5 121.9(4) ?
N4 C9 C10 128.7(4) ?
C5 C9 C10 109.4(4) ?
N2 C10 C11 117.0(4) ?
N2 C10 C9 138.3(4) ?
C11 C10 C9 104.7(4) ?
N1 C11 C4 124.8(4) ?
N1 C11 C10 123.5(4) ?
C4 C11 C10 111.7(4) ?
N3 C12 C13 124.0(4) ?
C12 C13 C14 120.2(4) ?
C15 C14 C13 117.1(4) ?
C14 C15 C22 118.3(4) ?
C14 C15 C16 136.1(4) ?
C22 C15 C16 105.5(4) ?
C17 C16 C20 119.8(4) ?
C17 C16 C15 131.7(4) ?
C20 C16 C15 108.5(4) ?
C16 C17 C18 117.5(4) ?
C19 C18 C17 120.2(4) ?
N5 C19 C18 123.1(4) ?
N5 C20 C16 122.5(4) ?
N5 C20 C21 127.8(4) ?
C16 C20 C21 109.7(4) ?
N2 C21 C22 116.4(4) ?
N2 C21 C20 139.0(4) ?
C22 C21 C20 104.5(4) ?
N3 C22 C15 124.7(4) ?
N3 C22 C21 123.5(4) ?
C15 C22 C21 111.7(4) ?
N7 C23 N6 121.2(4) ?
N7 C23 O3 120.3(4) ?
N6 C23 O3 118.5(4) ?
N8 C24 N9 118.3(5) ?
N8 C24 O4 120.6(5) ?
N9 C24 O4 121.1(5) ?

loop_
_geom_bond_atom_site_label_1
_geom_bond_atom_site_label_2
_geom_bond_site_symmetry_2
_geom_bond_distance
_geom_bond_publ_flag
Zn O1 . 2.043(3) y
Zn N3 . 2.140(4) y
Zn O2 . 2.148(4) y
Zn N1 . 2.158(4) y
Zn N2 . 2.205(4) y
Zn O3 . 2.226(4) y
O3 C23 . 1.266(5) y
N1 C11 . 1.351(6) ?
N1 C1 . 1.355(6) ?
N2 C21 . 1.320(6) y
N2 C10 . 1.325(6) y
N3 C22 . 1.343(6) ?
N3 C12 . 1.345(6) ?
N4 C9 . 1.348(6) ?
N4 C8 . 1.355(6) ?
N5 C20 . 1.362(6) ?
N5 C19 . 1.363(6) ?
C1 C2 . 1.401(7) ?
C2 C3 . 1.398(7) ?
C3 C4 . 1.393(6) ?
C4 C11 . 1.409(6) ?
C4 C5 . 1.465(6) ?
C5 C6 . 1.390(6) ?
C5 C9 . 1.424(6) ?
C6 C7 . 1.392(7) ?
C7 C8 . 1.396(7) ?
C9 C10 . 1.455(6) ?
C10 C11 . 1.449(6) ?
C12 C13 . 1.374(7) ?
C13 C14 . 1.407(7) ?
C14 C15 . 1.384(7) ?
C15 C22 . 1.413(6) ?
C15 C16 . 1.476(6) ?
C16 C17 . 1.385(6) ?
C16 C20 . 1.411(6) ?
C17 C18 . 1.399(7) ?
C18 C19 . 1.384(7) ?
C20 C21 . 1.461(6) ?
C21 C22 . 1.451(6) ?
N6 C23 . 1.240(5) ?
N7 C23 . 1.201(6) ?
O4 C24 . 1.239(6) ?
N8 C24 . 1.224(6) ?
N9 C24 . 1.230(6) ?

loop_
_geom_hbond_atom_site_label_D
_geom_hbond_atom_site_label_H
_geom_hbond_atom_site_label_A
_geom_hbond_site_symmetry_A
_geom_hbond_distance_DH
_geom_hbond_distance_HA
_geom_hbond_distance_DA
_geom_hbond_angle_DHA
O1 H1A O4 . 0.83 2.09 2.885(5) 159.2
O1 H1A N6 . 0.83 2.52 2.942(5) 112.7
O2 H2A N8 3_657 0.84(2) 2.05(4) 2.736(6) 139(5)
O2 H2B N6 1_455 0.83(2) 2.13(3) 2.900(5) 155(5)
N6 H6C O1 . 0.87 2.20 2.942(5) 143.5
N6 H6B O2 1_655 0.87 2.22 2.900(5) 135.0
N8 H8B O2 3_657 0.87 2.01 2.736(6) 141.0
N9 H9A O1 3_657 0.87 1.92 2.731(6) 155.2
